data_7716705
loop_
_publ_author_name
'Oggianu, Mariangela'
'Bertolotti, Federica'
'Manna, Fabio'
'Congiu, Francesco'
'Cappai, Antonio'
'Melis, Claudio'
'Concas, Giorgio'
'Avarvari, Narcis'
'Masciocchi, Norberto'
'Mercuri, Maria Laura'

_publ_section_title
;
 Slow magnetic relaxation in a heteroleptic anilate-based Dy<sup>III</sup>
 metal-organic framework.
;
_journal_issue 34
_journal_name_full 'Dalton transactions (Cambridge, England : 2003)'
_journal_page_first 14265
_journal_page_last 14271
_journal_paper_doi 10.1039/d4dt01979b
_journal_volume 53
_journal_year 2024
_chemical_formula_moiety 'C11 H8 Cl F2 N O10 Tb'
_chemical_formula_sum 'C11 H8 Cl F2 N O10 Tb'
_chemical_formula_weight 546.55
_space_group_IT_number 2
_space_group_name_Hall '-P 1'
_space_group_name_H-M_alt 'P -1'
_symmetry_cell_setting triclinic
_symmetry_Int_Tables_number 2
_symmetry_space_group_name_Hall '-P 1'
_symmetry_space_group_name_H-M 'P -1'
_atom_sites_solution_hydrogens difmap
_atom_sites_solution_primary dual
_atom_sites_solution_secondary difmap
_audit_creation_date 2022-10-10T15:40:28-00:00
_audit_creation_method 'WinGX routine CIF_UPDATE'
_audit_update_record
;
2024-05-15 deposited with the CCDC.	2024-07-22 downloaded from the CCDC.
;
_cell_angle_alpha 95.724(4)
_cell_angle_beta 99.786(5)
_cell_angle_gamma 90.157(5)
_cell_formula_units_Z 2
_cell_length_a 5.1017(3)
_cell_length_b 10.7630(6)
_cell_length_c 14.8712(8)
_cell_measurement_reflns_used 4057
_cell_measurement_temperature 200.00(10)
_cell_measurement_theta_max 71.815
_cell_measurement_theta_min 4.04
_cell_volume 800.52(8)
_computing_cell_refinement 'CrysAlisPro 1.171.41.118a (Rigaku OD, 2021)'
_computing_data_collection 'CrysAlisPro 1.171.41.118a (Rigaku OD, 2021)'
_computing_data_reduction 'CrysAlisPro 1.171.41.118a (Rigaku OD, 2021)'
_computing_molecular_graphics 'DIAMOND 3.2k (Crystal Impact GbR, 2014)'
_computing_publication_material 'WinGX publication routines (Farrugia, V2018)'
_computing_structure_refinement 'SHELXL-2018/3 (Sheldrick, 2018)'
_computing_structure_solution 'SHELXT-2018/2 (Sheldrick, 2018)'
_diffrn_ambient_temperature 200.00(10)
_diffrn_detector_area_resol_mean 5.199
_diffrn_measured_fraction_theta_full 0.985
_diffrn_measured_fraction_theta_max 0.977
_diffrn_measurement_device_type 'SuperNova, Single source at offset, AtlasS2'
_diffrn_measurement_method '\w scans'
_diffrn_radiation_monochromator mirror
_diffrn_radiation_type CuK\a
_diffrn_radiation_wavelength 1.54184
_diffrn_reflns_av_R_equivalents 0.0566
_diffrn_reflns_av_unetI/netI 0.0655
_diffrn_reflns_Laue_measured_fraction_full 0.985
_diffrn_reflns_Laue_measured_fraction_max 0.977
_diffrn_reflns_limit_h_max 6
_diffrn_reflns_limit_h_min -6
_diffrn_reflns_limit_k_max 13
_diffrn_reflns_limit_k_min -10
_diffrn_reflns_limit_l_max 18
_diffrn_reflns_limit_l_min -18
_diffrn_reflns_number 6434
_diffrn_reflns_point_group_measured_fraction_full 0.985
_diffrn_reflns_point_group_measured_fraction_max 0.977
_diffrn_reflns_theta_full 71
_diffrn_reflns_theta_max 71.888
_diffrn_reflns_theta_min 3.031
_exptl_absorpt_coefficient_mu 24.02
_exptl_absorpt_correction_T_max 1
_exptl_absorpt_correction_T_min 0.42749
_exptl_absorpt_correction_type multi-scan
_exptl_absorpt_process_details
;
        CrysAlisPro 1.171.41.118a (Rigaku Oxford Diffraction, 2021)
        Empirical absorption correction using spherical harmonics,
        implemented in SCALE3 ABSPACK scaling algorithm.
;
_exptl_crystal_colour red
_exptl_crystal_density_diffrn 2.267
_exptl_crystal_description needle
_exptl_crystal_F_000 522
_exptl_crystal_size_max 0.13
_exptl_crystal_size_mid 0.03
_exptl_crystal_size_min 0.03
_refine_diff_density_max 1.952
_refine_diff_density_min -1.323
_refine_diff_density_rms 0.184
_refine_ls_extinction_method none
_refine_ls_goodness_of_fit_ref 1.072
_refine_ls_hydrogen_treatment constr
_refine_ls_matrix_type full
_refine_ls_number_parameters 266
_refine_ls_number_reflns 3081
_refine_ls_number_restraints 14
_refine_ls_restrained_S_all 1.071
_refine_ls_R_factor_all 0.0527
_refine_ls_R_factor_gt 0.0489
_refine_ls_shift/su_max 0
_refine_ls_shift/su_mean 0
_refine_ls_structure_factor_coef Fsqd
_refine_ls_weighting_details 'w=1/[\s^2^(Fo^2^)+(0.0790P)^2^+0.0433P] where P=(Fo^2^+2Fc^2^)/3'
_refine_ls_weighting_scheme calc
_refine_ls_wR_factor_gt 0.1234
_refine_ls_wR_factor_ref 0.1276
_reflns_Friedel_coverage 0
_reflns_number_gt 2858
_reflns_number_total 3081
_reflns_threshold_expression 'I > 2\s(I)'
_cod_data_source_file d4dt01979b2.cif
_cod_data_source_block mo43b
_cod_depositor_comments 'Adding full bibliography for 7716705.cif.'
_cod_database_code 7716705
_shelx_shelxl_version_number 2018/3

loop_
_symmetry_equiv_pos_as_xyz
'x, y, z'
'-x, -y, -z'

loop_
_atom_site_label
_atom_site_type_symbol
_atom_site_fract_x
_atom_site_fract_y
_atom_site_fract_z
_atom_site_U_iso_or_equiv
_atom_site_adp_type
_atom_site_occupancy
_atom_site_site_symmetry_order
_atom_site_calc_flag
_atom_site_refinement_flags_posn
_atom_site_refinement_flags_adp
_atom_site_refinement_flags_occupancy
_atom_site_disorder_assembly
_atom_site_disorder_group
C1 C 0.1419(13) 0.6052(6) 0.0542(4) 0.0251(12) Uani 1 1 d . . . . .
C2 C -0.0597(12) 0.5265(6) 0.0913(4) 0.0230(12) Uani 1 1 d . . . . .
C3 C -0.1929(12) 0.4259(6) 0.0332(4) 0.0242(12) Uani 1 1 d D . . . .
C4 C -0.384(11) 0.342(5) 0.071(4) 0.047(19) Uani 0.5 1 d D U P A 2
C5 C 0.6595(14) 0.6266(6) 0.3523(4) 0.0264(13) Uani 1 1 d . . . . .
C6 C 0.5767(13) 0.5598(6) 0.4277(4) 0.0258(12) Uani 1 1 d . . . . .
C7 C 0.3729(13) 0.4726(6) 0.4112(4) 0.0260(13) Uani 1 1 d . . . . .
C8 C 0.7071(12) 0.5851(6) 0.5178(4) 0.0227(12) Uani 1 1 d . . . . .
C9 C 0.1488(13) 0.9077(6) 0.4556(5) 0.0254(13) Uani 1 1 d . . . . .
C10 C 0.2256(13) 0.9416(6) 0.5504(4) 0.0247(12) Uani 1 1 d D . . . .
C11 C 0.0954(12) 1.0343(6) 0.5969(4) 0.0230(12) Uani 1 1 d . . . . .
C12 C 0.466(7) 0.886(5) 0.605(3) 0.036(10) Uani 0.5 1 d D U P B 4
N1 N -0.537(3) 0.2938(14) 0.0961(10) 0.043(3) Uani 0.5 1 d . . P A 2
N2 N 0.618(4) 0.8392(17) 0.6387(13) 0.056(5) Uani 0.5 1 d . . P B 4
O1 O 0.2508(9) 0.6948(4) 0.1095(3) 0.0262(9) Uani 1 1 d . . . . .
O2 O -0.0941(10) 0.5587(4) 0.1713(3) 0.0294(10) Uani 1 1 d . . . . .
O3 O 0.4827(9) 0.6605(4) 0.2904(3) 0.0277(9) Uani 1 1 d . . . . .
O4 O 0.9028(9) 0.6454(5) 0.3570(3) 0.0305(10) Uani 1 1 d . . . . .
O5 O 0.2754(9) 0.8352(5) 0.4087(3) 0.0277(10) Uani 1 1 d . . . . .
O6 O 0.1601(9) 1.0768(4) 0.6802(3) 0.0268(9) Uani 1 1 d . . . . .
O7 O -0.2508(9) 0.8087(5) 0.1340(3) 0.0292(9) Uani 1 1 d . . . . .
H7A H -0.251462 0.861077 0.094554 0.044 Uiso 1 1 d R U . . .
H7B H -0.408898 0.778398 0.123861 0.044 Uiso 1 1 d R U . . .
O8 O 0.3096(9) 0.9306(4) 0.2205(3) 0.0290(10) Uani 1 1 d . . . . .
H8A H 0.457319 0.941301 0.257336 0.043 Uiso 1 1 d R U . . .
H8B H 0.224687 0.997163 0.230963 0.043 Uiso 1 1 d R U . . .
O9 O -0.227(3) 1.0108(12) 0.0446(10) 0.124(5) Uani 1 1 d . . . . .
H9A H -0.115923 1.058815 0.027802 0.187 Uiso 1 1 d R U . . .
H9B H -0.363719 1.055019 0.047043 0.187 Uiso 1 1 d R U . . .
O10 O 0.090(3) 1.1684(10) 0.1831(8) 0.102(3) Uani 1 1 d . . . . .
H10A H -0.033167 1.196495 0.210999 0.153 Uiso 1 1 d R U . . .
H10B H 0.214333 1.223335 0.197857 0.153 Uiso 1 1 d R U . . .
F1 F 0.9078(8) 0.6688(4) 0.5402(3) 0.0329(8) Uani 1 1 d . . . . .
F2 F 0.2489(8) 0.4381(4) 0.3258(3) 0.0336(9) Uani 1 1 d . . . . .
Cl1 Cl -0.424(3) 0.3443(9) 0.0729(6) 0.032(2) Uani 0.5 1 d . . P A 1
Cl2 Cl 0.4918(19) 0.8622(13) 0.6080(8) 0.036(2) Uani 0.5 1 d . . P B 3
Tb1 Tb 0.08105(6) 0.75158(3) 0.25326(2) 0.02241(16) Uani 1 1 d . . . . .

loop_
_atom_site_aniso_label
_atom_site_aniso_U_11
_atom_site_aniso_U_22
_atom_site_aniso_U_33
_atom_site_aniso_U_23
_atom_site_aniso_U_13
_atom_site_aniso_U_12
C1 0.018(3) 0.032(3) 0.022(3) -0.002(2) -0.004(2) -0.003(2)
C2 0.020(3) 0.030(3) 0.018(3) 0.002(2) 0.002(2) -0.003(2)
C3 0.016(3) 0.036(3) 0.020(3) -0.001(2) 0.001(2) -0.004(2)
C4 0.05(2) 0.048(19) 0.047(19) 0.003(5) 0.007(6) 0.003(5)
C5 0.029(3) 0.030(3) 0.020(3) 0.000(2) 0.007(2) -0.003(2)
C6 0.022(3) 0.034(3) 0.023(3) 0.006(2) 0.006(2) 0.003(2)
C7 0.024(3) 0.036(3) 0.017(3) 0.000(2) 0.000(2) -0.003(3)
C8 0.018(3) 0.030(3) 0.018(3) 0.002(2) -0.002(2) -0.001(2)
C9 0.024(3) 0.027(3) 0.025(3) -0.001(2) 0.003(3) -0.007(2)
C10 0.019(3) 0.034(3) 0.018(3) 0.001(2) -0.004(2) 0.001(2)
C11 0.020(3) 0.033(3) 0.015(3) 0.001(2) 0.000(2) -0.005(2)
C12 0.06(2) 0.022(15) 0.024(12) -0.009(8) 0.022(12) -0.013(12)
N1 0.043(8) 0.048(8) 0.036(7) 0.010(6) 0.001(6) -0.009(7)
N2 0.051(11) 0.063(10) 0.041(9) -0.010(8) -0.024(8) 0.013(9)
O1 0.022(2) 0.034(2) 0.019(2) -0.0045(17) -0.0014(16) -0.0049(17)
O2 0.032(3) 0.038(2) 0.017(2) -0.0039(18) 0.0052(18) -0.0091(19)
O3 0.029(2) 0.036(2) 0.018(2) 0.0052(17) 0.0032(17) 0.0030(19)
O4 0.026(2) 0.044(3) 0.023(2) 0.0023(19) 0.0081(18) -0.0049(19)
O5 0.020(2) 0.041(2) 0.019(2) -0.0085(18) 0.0002(17) -0.0030(18)
O6 0.023(2) 0.034(2) 0.019(2) -0.0019(17) -0.0040(17) -0.0021(18)
O7 0.023(2) 0.041(2) 0.022(2) 0.0061(18) -0.0018(17) -0.0046(18)
O8 0.019(2) 0.035(2) 0.029(2) -0.0044(19) -0.0004(18) -0.0061(17)
O9 0.090(8) 0.124(9) 0.170(13) 0.097(9) 0.005(8) 0.001(7)
O10 0.112(8) 0.097(7) 0.093(7) 0.033(6) -0.006(6) 0.007(6)
F1 0.029(2) 0.042(2) 0.0261(19) 0.0058(16) -0.0008(15) -0.0126(16)
F2 0.035(2) 0.044(2) 0.0190(18) 0.0029(16) -0.0010(15) -0.0057(17)
Cl1 0.032(3) 0.039(4) 0.026(3) -0.0014(15) 0.008(2) -0.009(2)
Cl2 0.033(3) 0.040(5) 0.030(3) -0.009(3) -0.008(2) 0.006(2)
Tb1 0.0197(2) 0.0318(2) 0.0141(2) -0.00129(14) 0.00045(14) -0.00336(14)

loop_
_atom_type_symbol
_atom_type_description
_atom_type_scat_dispersion_real
_atom_type_scat_dispersion_imag
_atom_type_scat_source
C C 0.0181 0.0091 'International Tables Vol C Tables 4.2.6.8 and 6.1.1.4'
N N 0.0311 0.018 'International Tables Vol C Tables 4.2.6.8 and 6.1.1.4'
O O 0.0492 0.0322 'International Tables Vol C Tables 4.2.6.8 and 6.1.1.4'
F F 0.0727 0.0534 'International Tables Vol C Tables 4.2.6.8 and 6.1.1.4'
Cl Cl 0.3639 0.7018 'International Tables Vol C Tables 4.2.6.8 and 6.1.1.4'
Tb Tb -9.1472 9.1891 'International Tables Vol C Tables 4.2.6.8 and 6.1.1.4'
H H 0 0 'International Tables Vol C Tables 4.2.6.8 and 6.1.1.4'

loop_
_geom_angle_atom_site_label_1
_geom_angle_atom_site_label_2
_geom_angle_atom_site_label_3
_geom_angle
_geom_angle_site_symmetry_1
_geom_angle_site_symmetry_3
_geom_angle_publ_flag
O1 C1 C3 125.3(6) . 2_565 ?
O1 C1 C2 115.1(5) . . ?
C3 C1 C2 119.6(6) 2_565 . ?
O2 C2 C3 125.2(6) . . ?
O2 C2 C1 116.3(6) . . ?
C3 C2 C1 118.5(6) . . ?
C1 C3 C2 121.9(6) 2_565 . ?
C1 C3 C4 119(2) 2_565 . ?
C2 C3 C4 119(2) . . ?
C1 C3 Cl1 120.0(6) 2_565 . ?
C2 C3 Cl1 118.1(6) . . ?
N1 C4 C3 172(6) . . ?
O4 C5 O3 124.6(6) . . ?
O4 C5 C6 116.5(6) . . ?
O3 C5 C6 118.9(6) . . ?
C7 C6 C8 117.3(6) . . ?
C7 C6 C5 122.2(6) . . ?
C8 C6 C5 120.5(6) . . ?
F2 C7 C6 120.8(6) . . ?
F2 C7 C8 117.8(6) . 2_666 ?
C6 C7 C8 121.4(6) . 2_666 ?
F1 C8 C6 121.4(6) . . ?
F1 C8 C7 117.3(6) . 2_666 ?
C6 C8 C7 121.2(6) . 2_666 ?
O5 C9 C10 124.2(6) . . ?
O5 C9 C11 115.8(6) . 2_576 ?
C10 C9 C11 119.9(6) . 2_576 ?
C11 C10 C9 121.6(6) . . ?
C11 C10 C12 117(2) . . ?
C9 C10 C12 121(2) . . ?
C11 C10 Cl2 121.0(7) . . ?
C9 C10 Cl2 117.4(6) . . ?
O6 C11 C10 126.2(6) . . ?
O6 C11 C9 115.4(5) . 2_576 ?
C10 C11 C9 118.3(6) . 2_576 ?
N2 C12 C10 173(5) . . ?
C1 O1 Tb1 119.4(4) . . ?
C2 O2 Tb1 122.1(4) . . ?
C5 O3 Tb1 147.7(4) . . ?
C5 O4 Tb1 123.4(4) . 1_655 ?
C9 O5 Tb1 121.0(4) . . ?
C11 O6 Tb1 121.1(4) . 2_576 ?
Tb1 O7 H7A 132.5 . . ?
Tb1 O7 H7B 123 . . ?
H7A O7 H7B 104.5 . . ?
Tb1 O8 H8A 109.7 . . ?
Tb1 O8 H8B 111.3 . . ?
H8A O8 H8B 104.3 . . ?
H9A O9 H9B 104.5 . . ?
H10A O10 H10B 104.4 . . ?
O3 Tb1 O4 91.37(17) . 1_455 ?
O3 Tb1 O7 146.39(15) . . ?
O4 Tb1 O7 111.81(18) 1_455 . ?
O3 Tb1 O8 88.61(17) . . ?
O4 Tb1 O8 149.42(16) 1_455 . ?
O7 Tb1 O8 83.23(17) . . ?
O3 Tb1 O2 89.56(17) . . ?
O4 Tb1 O2 73.99(16) 1_455 . ?
O7 Tb1 O2 74.84(17) . . ?
O8 Tb1 O2 136.58(16) . . ?
O3 Tb1 O5 72.15(15) . . ?
O4 Tb1 O5 70.67(17) 1_455 . ?
O7 Tb1 O5 137.38(16) . . ?
O8 Tb1 O5 80.29(16) . . ?
O2 Tb1 O5 139.40(17) . . ?
O3 Tb1 O6 136.40(16) . 2_576 ?
O4 Tb1 O6 81.46(16) 1_455 2_576 ?
O7 Tb1 O6 73.33(15) . 2_576 ?
O8 Tb1 O6 77.64(16) . 2_576 ?
O2 Tb1 O6 128.32(16) . 2_576 ?
O5 Tb1 O6 64.86(15) . 2_576 ?
O3 Tb1 O1 72.53(15) . . ?
O4 Tb1 O1 136.01(16) 1_455 . ?
O7 Tb1 O1 73.91(15) . . ?
O8 Tb1 O1 72.67(15) . . ?
O2 Tb1 O1 65.47(15) . . ?
O5 Tb1 O1 135.51(15) . . ?
O6 Tb1 O1 137.75(16) 2_576 . ?

loop_
_geom_bond_atom_site_label_1
_geom_bond_atom_site_label_2
_geom_bond_distance
_geom_bond_site_symmetry_2
_geom_bond_publ_flag
C1 O1 1.264(8) . ?
C1 C3 1.378(9) 2_565 ?
C1 C2 1.536(9) . ?
C2 O2 1.247(8) . ?
C2 C3 1.410(9) . ?
C3 C4 1.53(2) . ?
C3 Cl1 1.685(11) . ?
C4 N1 1.08(3) . ?
C5 O4 1.246(8) . ?
C5 O3 1.257(8) . ?
C5 C6 1.507(9) . ?
C6 C7 1.373(10) . ?
C6 C8 1.391(9) . ?
C7 F2 1.334(8) . ?
C7 C8 1.395(9) 2_666 ?
C8 F1 1.339(8) . ?
C9 O5 1.249(8) . ?
C9 C10 1.408(9) . ?
C9 C11 1.524(9) 2_576 ?
C10 C11 1.392(9) . ?
C10 C12 1.51(2) . ?
C10 Cl2 1.751(12) . ?
C11 O6 1.265(8) . ?
C12 N2 1.01(3) . ?
O1 Tb1 2.463(4) . ?
O2 Tb1 2.389(5) . ?
O3 Tb1 2.280(5) . ?
O4 Tb1 2.310(5) 1_655 ?
O5 Tb1 2.437(4) . ?
O6 Tb1 2.443(4) 2_576 ?
O7 Tb1 2.365(5) . ?
O7 H7A 0.8528 . ?
O7 H7B 0.8529 . ?
O8 Tb1 2.382(5) . ?
O8 H8A 0.8532 . ?
O8 H8B 0.8531 . ?
O9 H9A 0.85 . ?
O9 H9B 0.85 . ?
O10 H10A 0.8517 . ?
O10 H10B 0.8502 . ?

loop_
_geom_torsion_atom_site_label_1
_geom_torsion_atom_site_label_2
_geom_torsion_atom_site_label_3
_geom_torsion_atom_site_label_4
_geom_torsion
_geom_torsion_site_symmetry_1
_geom_torsion_site_symmetry_2
_geom_torsion_site_symmetry_3
_geom_torsion_site_symmetry_4
_geom_torsion_publ_flag
O1 C1 C2 O2 -0.1(8) . . . . ?
C3 C1 C2 O2 179.1(6) 2_565 . . . ?
O1 C1 C2 C3 179.0(6) . . . . ?
C3 C1 C2 C3 -1.7(10) 2_565 . . . ?
O2 C2 C3 C1 -179.2(6) . . . 2_565 ?
C1 C2 C3 C1 1.8(10) . . . 2_565 ?
O2 C2 C3 C4 -4(3) . . . . ?
C1 C2 C3 C4 177(3) . . . . ?
O2 C2 C3 Cl1 1.8(11) . . . . ?
C1 C2 C3 Cl1 -177.3(7) . . . . ?
O4 C5 C6 C7 -141.4(6) . . . . ?
O3 C5 C6 C7 39.5(9) . . . . ?
O4 C5 C6 C8 38.6(8) . . . . ?
O3 C5 C6 C8 -140.6(6) . . . . ?
C8 C6 C7 F2 -176.0(5) . . . . ?
C5 C6 C7 F2 3.9(9) . . . . ?
C8 C6 C7 C8 2.4(10) . . . 2_666 ?
C5 C6 C7 C8 -177.7(6) . . . 2_666 ?
C7 C6 C8 F1 -179.9(5) . . . . ?
C5 C6 C8 F1 0.2(9) . . . . ?
C7 C6 C8 C7 -2.3(10) . . . 2_666 ?
C5 C6 C8 C7 177.7(5) . . . 2_666 ?
O5 C9 C10 C11 172.0(6) . . . . ?
C11 C9 C10 C11 -4.8(11) 2_576 . . . ?
O5 C9 C10 C12 -3(3) . . . . ?
C11 C9 C10 C12 -180(2) 2_576 . . . ?
O5 C9 C10 Cl2 -8.2(11) . . . . ?
C11 C9 C10 Cl2 175.0(7) 2_576 . . . ?
C9 C10 C11 O6 -175.1(6) . . . . ?
C12 C10 C11 O6 0(2) . . . . ?
Cl2 C10 C11 O6 5.1(11) . . . . ?
C9 C10 C11 C9 4.7(11) . . . 2_576 ?
C12 C10 C11 C9 -180(2) . . . 2_576 ?
Cl2 C10 C11 C9 -175.1(7) . . . 2_576 ?
C3 C1 O1 Tb1 171.0(5) 2_565 . . . ?
C2 C1 O1 Tb1 -9.8(7) . . . . ?
C3 C2 O2 Tb1 -168.5(5) . . . . ?
C1 C2 O2 Tb1 10.6(8) . . . . ?
O4 C5 O3 Tb1 -134.6(7) . . . . ?
C6 C5 O3 Tb1 44.5(11) . . . . ?
O3 C5 O4 Tb1 1.3(9) . . . 1_655 ?
C6 C5 O4 Tb1 -177.8(4) . . . 1_655 ?
C10 C9 O5 Tb1 167.9(5) . . . . ?
C11 C9 O5 Tb1 -15.2(8) 2_576 . . . ?
C10 C11 O6 Tb1 176.5(5) . . . 2_576 ?
C9 C11 O6 Tb1 -3.4(7) 2_576 . . 2_576 ?
